data_7127325
loop_
_publ_author_name
'Chan, Siu-Chung'
'Yeung, Chi-Fung'
'Shek, Hau-Lam'
'Ng, Sze-Wing'
'Tse, Sheung-Ying'
'Tse, Man-Kit'
'Yiu, Shek-Man'
'Wong, Chun-Yuen'

_publ_section_title
;
 Iron(ii)-induced cycloisomerization of alkynes
 via&quot;non-vinylidene&quot; pathways for iron(ii)-indolizine and
 -indolizinone complexes.
;
_journal_issue 83
_journal_name_full 'Chemical communications (Cambridge, England)'
_journal_page_first 12644
_journal_page_last 12647
_journal_paper_doi 10.1039/d0cc05081d
_journal_volume 56
_journal_year 2020
_chemical_formula_sum 'C35 H31 F6 Fe N3 O7 S5'
_chemical_formula_weight 935.78
_space_group_crystal_system orthorhombic
_space_group_IT_number 61
_space_group_name_Hall '-P 2ac 2ab'
_space_group_name_H-M_alt 'P b c a'
_atom_sites_solution_hydrogens geom
_audit_creation_method SHELXL-2016/6
_audit_update_record
;
2020-07-21 deposited with the CCDC.	2020-09-11 downloaded from the CCDC.
;
_cell_angle_alpha 90
_cell_angle_beta 90
_cell_angle_gamma 90
_cell_formula_units_Z 8
_cell_length_a 14.2635(4)
_cell_length_b 17.4695(6)
_cell_length_c 30.1975(10)
_cell_measurement_reflns_used 8513
_cell_measurement_temperature 173(2)
_cell_measurement_theta_max 26.33
_cell_measurement_theta_min 2.33
_cell_volume 7524.5(4)
_computing_cell_refinement 'Bruker Saint'
_computing_data_collection 'Bruker Apex3'
_computing_data_reduction 'Bruker Saint'
_computing_structure_refinement 'SHELXL-2016/6 (Sheldrick, 2016)'
_computing_structure_solution 'SHELXT 2014/5 (Sheldrick, 2014)'
_diffrn_ambient_temperature 173(2)
_diffrn_measured_fraction_theta_full 0.999
_diffrn_measured_fraction_theta_max 0.999
_diffrn_measurement_device_type 'Bruker D8 Venture Photon II'
_diffrn_measurement_method 'phi and omega scans'
_diffrn_radiation_type MoK\a
_diffrn_radiation_wavelength 0.71073
_diffrn_reflns_av_R_equivalents 0.1115
_diffrn_reflns_av_unetI/netI 0.0682
_diffrn_reflns_Laue_measured_fraction_full 0.999
_diffrn_reflns_Laue_measured_fraction_max 0.999
_diffrn_reflns_limit_h_max 17
_diffrn_reflns_limit_h_min -14
_diffrn_reflns_limit_k_max 21
_diffrn_reflns_limit_k_min -21
_diffrn_reflns_limit_l_max 37
_diffrn_reflns_limit_l_min -36
_diffrn_reflns_number 54076
_diffrn_reflns_point_group_measured_fraction_full 0.999
_diffrn_reflns_point_group_measured_fraction_max 0.999
_diffrn_reflns_theta_full 25.242
_diffrn_reflns_theta_max 26.373
_diffrn_reflns_theta_min 2.284
_diffrn_source 'micro focus'
_exptl_absorpt_coefficient_mu 0.762
_exptl_absorpt_correction_T_max 0.7454
_exptl_absorpt_correction_T_min 0.6051
_exptl_absorpt_correction_type multi-scan
_exptl_absorpt_process_details
;
 SADABS 2016/2: Krause, L., Herbst-Irmer, R., Sheldrick G.M. & Stalke D.,
 J. Appl. Cryst. 48 (2015) 3-10
;
_exptl_crystal_colour red
_exptl_crystal_density_diffrn 1.652
_exptl_crystal_description plate
_exptl_crystal_F_000 3824
_exptl_crystal_size_max 0.52
_exptl_crystal_size_mid 0.33
_exptl_crystal_size_min 0.01
_refine_diff_density_max 0.742
_refine_diff_density_min -0.529
_refine_diff_density_rms 0.087
_refine_ls_extinction_method none
_refine_ls_goodness_of_fit_ref 1.026
_refine_ls_hydrogen_treatment constr
_refine_ls_matrix_type full
_refine_ls_number_parameters 516
_refine_ls_number_reflns 7689
_refine_ls_number_restraints 0
_refine_ls_restrained_S_all 1.026
_refine_ls_R_factor_all 0.0847
_refine_ls_R_factor_gt 0.0504
_refine_ls_shift/su_max 0.001
_refine_ls_shift/su_mean 0.000
_refine_ls_structure_factor_coef Fsqd
_refine_ls_weighting_details 'w=1/[\s^2^(Fo^2^)+(0.0378P)^2^+13.6748P] where P=(Fo^2^+2Fc^2^)/3'
_refine_ls_weighting_scheme calc
_refine_ls_wR_factor_gt 0.1040
_refine_ls_wR_factor_ref 0.1224
_reflns_Friedel_coverage 0.000
_reflns_number_gt 5467
_reflns_number_total 7689
_reflns_threshold_expression 'I > 2\s(I)'
_cod_data_source_file d0cc05081d2.cif
_cod_data_source_block complex_3
_cod_depositor_comments 'Adding full bibliography for 7127322--7127325.cif.'
_cod_database_code 7127325
_shelx_shelxl_version_number 2016/6
_shelx_space_group_comment
;
The symmetry employed for this shelxl refinement is uniquely defined
by the following loop, which should always be used as a source of
symmetry information in preference to the above space-group names.
They are only intended as comments.
;

loop_
_space_group_symop_operation_xyz
'x, y, z'
'-x+1/2, -y, z+1/2'
'-x, y+1/2, -z+1/2'
'x+1/2, -y+1/2, -z'
'-x, -y, -z'
'x-1/2, y, -z-1/2'
'x, -y-1/2, z-1/2'
'-x-1/2, y-1/2, z'

loop_
_atom_site_label
_atom_site_type_symbol
_atom_site_fract_x
_atom_site_fract_y
_atom_site_fract_z
_atom_site_U_iso_or_equiv
_atom_site_adp_type
_atom_site_occupancy
_atom_site_site_symmetry_order
_atom_site_calc_flag
_atom_site_refinement_flags_posn
_atom_site_refinement_flags_adp
_atom_site_refinement_flags_occupancy
_atom_site_disorder_assembly
_atom_site_disorder_group
Fe1 Fe 0.30188(3) 0.59133(3) 0.87916(2) 0.01732(13) Uani 1 1 d . . . . .
S1 S 0.26243(6) 0.71305(5) 0.89962(3) 0.0210(2) Uani 1 1 d . . . . .
S2 S 0.24564(6) 0.55096(5) 0.94700(3) 0.0241(2) Uani 1 1 d . . . . .
S3 S 0.17511(6) 0.53111(5) 0.84813(3) 0.0244(2) Uani 1 1 d . . . . .
O1 O 0.31404(18) 0.76390(13) 0.80984(9) 0.0255(6) Uani 1 1 d . . . . .
H1 H 0.372286 0.770977 0.809847 0.038 Uiso 1 1 calc R U . . .
N1 N 0.41693(19) 0.61319(15) 0.90965(9) 0.0179(6) Uani 1 1 d . . . . .
N2 N 0.3583(2) 0.49275(15) 0.87191(10) 0.0205(6) Uani 1 1 d . . . . .
N3 N 0.4070(2) 0.63069(17) 0.74801(10) 0.0224(7) Uani 1 1 d . . . . .
C1 C 0.3418(2) 0.62538(18) 0.81862(11) 0.0170(7) Uani 1 1 d . . . . .
C2 C 0.2935(2) 0.68975(18) 0.79134(11) 0.0190(7) Uani 1 1 d . . . . .
C3 C 0.3391(2) 0.6846(2) 0.74662(12) 0.0217(8) Uani 1 1 d . . . . .
C4 C 0.4101(2) 0.59655(19) 0.79274(12) 0.0202(7) Uani 1 1 d . . . . .
C5 C 0.3233(3) 0.7249(2) 0.70838(13) 0.0280(9) Uani 1 1 d . . . . .
H5 H 0.276859 0.763869 0.707349 0.034 Uiso 1 1 calc R U . . .
C6 C 0.3765(3) 0.7077(2) 0.67124(13) 0.0333(9) Uani 1 1 d . . . . .
H6 H 0.365985 0.734307 0.644260 0.040 Uiso 1 1 calc R U . . .
C7 C 0.4449(3) 0.6517(2) 0.67352(13) 0.0347(10) Uani 1 1 d . . . . .
H7 H 0.481690 0.640136 0.648158 0.042 Uiso 1 1 calc R U . . .
C8 C 0.4597(3) 0.6126(2) 0.71252(13) 0.0292(9) Uani 1 1 d . . . . .
H8 H 0.506192 0.573768 0.714351 0.035 Uiso 1 1 calc R U . . .
C9 C 0.1884(2) 0.6844(2) 0.78673(12) 0.0232(8) Uani 1 1 d . . . . .
H9A H 0.171934 0.636545 0.771694 0.035 Uiso 1 1 calc R U . . .
H9B H 0.165442 0.727907 0.769331 0.035 Uiso 1 1 calc R U . . .
H9C H 0.159479 0.685317 0.816166 0.035 Uiso 1 1 calc R U . . .
C10 C 0.4929(2) 0.5458(2) 0.79964(12) 0.0244(8) Uani 1 1 d . . . . .
C11 C 0.5716(3) 0.5749(2) 0.82104(13) 0.0335(9) Uani 1 1 d . . . . .
H11 H 0.569720 0.624385 0.834099 0.040 Uiso 1 1 calc R U . . .
C12 C 0.6531(3) 0.5312(3) 0.82324(16) 0.0498(13) Uani 1 1 d . . . . .
H12 H 0.706769 0.550675 0.838060 0.060 Uiso 1 1 calc R U . . .
C13 C 0.6559(3) 0.4597(3) 0.80390(16) 0.0550(14) Uani 1 1 d . . . . .
H13 H 0.711757 0.430145 0.805270 0.066 Uiso 1 1 calc R U . . .
C14 C 0.5788(4) 0.4311(3) 0.78284(16) 0.0497(13) Uani 1 1 d . . . . .
H14 H 0.581340 0.381806 0.769672 0.060 Uiso 1 1 calc R U . . .
C15 C 0.4972(3) 0.4734(2) 0.78051(13) 0.0328(9) Uani 1 1 d . . . . .
H15 H 0.443798 0.453078 0.765824 0.039 Uiso 1 1 calc R U . . .
C16 C 0.4419(2) 0.67946(19) 0.92837(12) 0.0203(7) Uani 1 1 d . . . . .
C17 C 0.5217(3) 0.6835(2) 0.95542(13) 0.0267(8) Uani 1 1 d . . . . .
H17 H 0.538657 0.730916 0.968600 0.032 Uiso 1 1 calc R U . . .
C18 C 0.5759(3) 0.6195(2) 0.96311(13) 0.0290(9) Uani 1 1 d . . . . .
H18 H 0.629832 0.622818 0.981473 0.035 Uiso 1 1 calc R U . . .
C19 C 0.5508(2) 0.5494(2) 0.94359(12) 0.0239(8) Uani 1 1 d . . . . .
C20 C 0.5988(3) 0.4768(2) 0.94809(13) 0.0296(9) Uani 1 1 d . . . . .
H20 H 0.653646 0.474051 0.965901 0.035 Uiso 1 1 calc R U . . .
C21 C 0.5677(3) 0.4129(2) 0.92760(14) 0.0307(9) Uani 1 1 d . . . . .
H21 H 0.601298 0.366448 0.931455 0.037 Uiso 1 1 calc R U . . .
C22 C 0.4853(3) 0.4130(2) 0.90016(13) 0.0248(8) Uani 1 1 d . . . . .
C23 C 0.4463(3) 0.3511(2) 0.87661(14) 0.0320(9) Uani 1 1 d . . . . .
H23 H 0.474495 0.301963 0.878273 0.038 Uiso 1 1 calc R U . . .
C24 C 0.3675(3) 0.3618(2) 0.85130(13) 0.0296(9) Uani 1 1 d . . . . .
H24 H 0.342293 0.320129 0.834953 0.035 Uiso 1 1 calc R U . . .
C25 C 0.3241(3) 0.4336(2) 0.84935(13) 0.0252(8) Uani 1 1 d . . . . .
C26 C 0.4384(2) 0.48316(19) 0.89592(12) 0.0198(7) Uani 1 1 d . . . . .
C27 C 0.4707(2) 0.54982(19) 0.91719(12) 0.0196(7) Uani 1 1 d . . . . .
C28 C 0.3790(2) 0.74558(19) 0.91684(12) 0.0213(8) Uani 1 1 d . . . . .
H28A H 0.407743 0.775567 0.892571 0.026 Uiso 1 1 calc R U . . .
H28B H 0.372730 0.779582 0.942902 0.026 Uiso 1 1 calc R U . . .
C29 C 0.2024(3) 0.7049(2) 0.95258(12) 0.0280(8) Uani 1 1 d . . . . .
H29A H 0.212957 0.752347 0.969763 0.034 Uiso 1 1 calc R U . . .
H29B H 0.134143 0.700348 0.947131 0.034 Uiso 1 1 calc R U . . .
C30 C 0.2342(3) 0.6370(2) 0.98005(13) 0.0299(9) Uani 1 1 d . . . . .
H30A H 0.188334 0.627787 1.004074 0.036 Uiso 1 1 calc R U . . .
H30B H 0.295389 0.648958 0.993895 0.036 Uiso 1 1 calc R U . . .
C31 C 0.1242(3) 0.5270(2) 0.93567(13) 0.0320(9) Uani 1 1 d . . . . .
H31A H 0.096736 0.498623 0.960904 0.038 Uiso 1 1 calc R U . . .
H31B H 0.086988 0.574160 0.930848 0.038 Uiso 1 1 calc R U . . .
C32 C 0.1235(3) 0.4780(2) 0.89445(13) 0.0319(9) Uani 1 1 d . . . . .
H32A H 0.058315 0.463297 0.887094 0.038 Uiso 1 1 calc R U . . .
H32B H 0.159887 0.430586 0.899776 0.038 Uiso 1 1 calc R U . . .
C33 C 0.2388(3) 0.4522(2) 0.82216(13) 0.0279(9) Uani 1 1 d . . . . .
H33A H 0.197769 0.406620 0.820117 0.033 Uiso 1 1 calc R U . . .
H33B H 0.257947 0.466837 0.791806 0.033 Uiso 1 1 calc R U . . .
S4 S 0.56920(7) 0.85008(7) 0.82068(4) 0.0407(3) Uani 1 1 d . . . . .
F1 F 0.6685(3) 0.7687(3) 0.87490(12) 0.1062(15) Uani 1 1 d . . . . .
F2 F 0.5770(2) 0.84569(17) 0.90721(9) 0.0599(8) Uani 1 1 d . . . . .
F3 F 0.6998(3) 0.8865(3) 0.87644(12) 0.138(2) Uani 1 1 d . . . . .
O2 O 0.5045(3) 0.7873(3) 0.82197(15) 0.1074(19) Uani 1 1 d . . . . .
O3 O 0.6385(2) 0.84319(18) 0.78714(10) 0.0443(8) Uani 1 1 d . . . . .
O4 O 0.5276(4) 0.9219(3) 0.82478(14) 0.130(3) Uani 1 1 d . . . . .
C34 C 0.6321(3) 0.8373(3) 0.87226(16) 0.0473(12) Uani 1 1 d . . . . .
S5 S 0.41659(7) 0.67124(6) 0.53756(3) 0.0291(2) Uani 1 1 d . . . . .
F4 F 0.2984(2) 0.5601(2) 0.52690(13) 0.0952(14) Uani 1 1 d . . . . .
F5 F 0.4053(2) 0.53685(17) 0.57504(15) 0.0944(14) Uani 1 1 d . . . . .
F6 F 0.29084(19) 0.61056(17) 0.59050(10) 0.0594(8) Uani 1 1 d . . . . .
O5 O 0.4727(2) 0.69271(16) 0.57505(9) 0.0382(7) Uani 1 1 d . . . . .
O6 O 0.3462(3) 0.7258(2) 0.52566(11) 0.0628(10) Uani 1 1 d . . . . .
O7 O 0.4693(2) 0.63914(17) 0.50157(10) 0.0438(8) Uani 1 1 d . . . . .
C35 C 0.3503(3) 0.5904(3) 0.55861(17) 0.0470(12) Uani 1 1 d . . . . .

loop_
_atom_site_aniso_label
_atom_site_aniso_U_11
_atom_site_aniso_U_22
_atom_site_aniso_U_33
_atom_site_aniso_U_23
_atom_site_aniso_U_13
_atom_site_aniso_U_12
Fe1 0.0152(2) 0.0179(2) 0.0188(3) 0.0010(2) -0.0025(2) -0.00083(19)
S1 0.0196(4) 0.0228(4) 0.0207(5) 0.0001(4) -0.0011(4) 0.0028(3)
S2 0.0201(4) 0.0302(5) 0.0222(5) 0.0058(4) -0.0017(4) -0.0036(4)
S3 0.0208(4) 0.0241(5) 0.0285(5) 0.0026(4) -0.0068(4) -0.0042(4)
O1 0.0263(14) 0.0190(13) 0.0313(15) -0.0024(11) -0.0002(12) 0.0008(11)
N1 0.0159(14) 0.0190(15) 0.0188(16) 0.0016(12) 0.0011(12) -0.0010(11)
N2 0.0219(15) 0.0173(14) 0.0222(17) 0.0025(12) -0.0037(12) -0.0027(12)
N3 0.0193(15) 0.0289(17) 0.0190(16) 0.0017(13) 0.0013(12) 0.0034(13)
C1 0.0147(16) 0.0146(16) 0.0218(18) -0.0019(14) -0.0033(14) -0.0016(13)
C2 0.0197(17) 0.0175(17) 0.0197(19) -0.0001(14) 0.0005(14) 0.0029(14)
C3 0.0198(18) 0.0243(19) 0.0210(19) 0.0009(15) -0.0038(15) 0.0007(14)
C4 0.0230(18) 0.0190(17) 0.0187(19) 0.0038(14) -0.0011(14) 0.0017(14)
C5 0.027(2) 0.030(2) 0.027(2) 0.0017(16) -0.0004(16) 0.0050(16)
C6 0.033(2) 0.042(2) 0.024(2) 0.0077(18) 0.0039(17) 0.0029(19)
C7 0.031(2) 0.052(3) 0.021(2) 0.0033(19) 0.0067(17) 0.0064(19)
C8 0.025(2) 0.039(2) 0.023(2) -0.0005(17) 0.0025(16) 0.0096(17)
C9 0.0212(18) 0.0244(19) 0.024(2) 0.0038(15) -0.0011(15) 0.0003(15)
C10 0.0218(18) 0.033(2) 0.0185(19) 0.0059(16) 0.0022(15) 0.0098(16)
C11 0.025(2) 0.048(3) 0.028(2) 0.0025(18) -0.0004(17) 0.0037(18)
C12 0.027(2) 0.084(4) 0.038(3) 0.009(3) -0.005(2) 0.011(2)
C13 0.043(3) 0.081(4) 0.041(3) 0.012(3) 0.007(2) 0.042(3)
C14 0.062(3) 0.049(3) 0.038(3) 0.003(2) 0.009(2) 0.035(3)
C15 0.039(2) 0.034(2) 0.025(2) 0.0021(17) 0.0008(18) 0.0124(18)
C16 0.0201(18) 0.0224(18) 0.0184(19) 0.0023(14) 0.0003(14) -0.0055(14)
C17 0.024(2) 0.030(2) 0.027(2) -0.0026(16) -0.0051(16) -0.0060(16)
C18 0.0203(19) 0.036(2) 0.031(2) 0.0040(17) -0.0095(16) -0.0028(16)
C19 0.0196(18) 0.028(2) 0.025(2) 0.0057(16) -0.0034(15) -0.0008(15)
C20 0.0224(19) 0.033(2) 0.033(2) 0.0077(18) -0.0099(17) 0.0051(16)
C21 0.027(2) 0.028(2) 0.037(2) 0.0100(18) -0.0027(17) 0.0052(17)
C22 0.0261(19) 0.0212(18) 0.027(2) 0.0072(16) -0.0002(16) 0.0006(15)
C23 0.035(2) 0.0202(19) 0.041(3) 0.0028(17) 0.0014(19) 0.0037(17)
C24 0.039(2) 0.0163(18) 0.033(2) -0.0037(16) -0.0031(18) -0.0036(16)
C25 0.029(2) 0.0204(18) 0.026(2) 0.0001(15) -0.0013(16) -0.0066(15)
C26 0.0201(18) 0.0195(18) 0.0199(19) 0.0034(14) -0.0001(14) 0.0010(14)
C27 0.0166(17) 0.0212(18) 0.0209(19) 0.0019(14) 0.0013(14) 0.0001(14)
C28 0.0226(18) 0.0210(18) 0.0203(19) -0.0043(14) -0.0019(14) -0.0029(15)
C29 0.0219(19) 0.037(2) 0.025(2) -0.0044(17) 0.0031(16) 0.0014(16)
C30 0.027(2) 0.042(2) 0.021(2) -0.0005(17) 0.0048(16) -0.0038(17)
C31 0.0209(19) 0.043(2) 0.032(2) 0.0092(18) 0.0022(17) -0.0055(17)
C32 0.026(2) 0.034(2) 0.036(2) 0.0049(18) -0.0026(17) -0.0101(17)
C33 0.033(2) 0.0226(19) 0.028(2) -0.0030(16) -0.0059(17) -0.0061(16)
S4 0.0271(5) 0.0546(7) 0.0405(7) 0.0098(5) 0.0088(5) 0.0097(5)
F1 0.121(3) 0.138(3) 0.059(2) 0.017(2) 0.001(2) 0.087(3)
F2 0.067(2) 0.072(2) 0.0413(17) 0.0081(14) 0.0181(14) 0.0015(15)
F3 0.114(3) 0.248(6) 0.053(2) 0.004(3) -0.001(2) -0.130(4)
O2 0.062(3) 0.189(5) 0.071(3) 0.031(3) -0.012(2) -0.080(3)
O3 0.0357(17) 0.060(2) 0.0372(18) -0.0058(15) 0.0104(14) 0.0066(15)
O4 0.214(6) 0.124(4) 0.051(3) 0.029(3) 0.051(3) 0.127(4)
C34 0.037(3) 0.064(3) 0.040(3) 0.003(2) 0.010(2) -0.006(2)
S5 0.0309(5) 0.0349(5) 0.0214(5) 0.0021(4) -0.0012(4) 0.0049(4)
F4 0.0493(19) 0.133(3) 0.103(3) -0.079(3) 0.0148(19) -0.043(2)
F5 0.055(2) 0.0466(18) 0.181(4) 0.049(2) 0.025(2) -0.0009(16)
F6 0.0453(17) 0.078(2) 0.0544(19) -0.0079(15) 0.0163(14) -0.0215(15)
O5 0.0407(17) 0.0486(18) 0.0255(15) -0.0045(13) -0.0002(13) -0.0193(14)
O6 0.066(2) 0.072(2) 0.050(2) 0.0168(18) 0.0015(18) 0.039(2)
O7 0.0508(19) 0.0523(19) 0.0283(17) -0.0072(14) 0.0104(14) 0.0066(15)
C35 0.031(2) 0.050(3) 0.060(3) -0.015(2) 0.004(2) -0.013(2)

loop_
_atom_type_symbol
_atom_type_description
_atom_type_scat_dispersion_real
_atom_type_scat_dispersion_imag
_atom_type_scat_source
C C 0.0033 0.0016 'International Tables Vol C Tables 4.2.6.8 and 6.1.1.4'
H H 0.0000 0.0000 'International Tables Vol C Tables 4.2.6.8 and 6.1.1.4'
F F 0.0171 0.0103 'International Tables Vol C Tables 4.2.6.8 and 6.1.1.4'
Fe Fe 0.3463 0.8444 'International Tables Vol C Tables 4.2.6.8 and 6.1.1.4'
N N 0.0061 0.0033 'International Tables Vol C Tables 4.2.6.8 and 6.1.1.4'
O O 0.0106 0.0060 'International Tables Vol C Tables 4.2.6.8 and 6.1.1.4'
S S 0.1246 0.1234 'International Tables Vol C Tables 4.2.6.8 and 6.1.1.4'

loop_
_geom_angle_atom_site_label_1
_geom_angle_atom_site_label_2
_geom_angle_atom_site_label_3
_geom_angle
_geom_angle_site_symmetry_1
_geom_angle_site_symmetry_3
_geom_angle_publ_flag
N2 Fe1 N1 82.78(12) . . ?
N2 Fe1 C1 92.48(13) . . ?
N1 Fe1 C1 97.78(13) . . ?
N2 Fe1 S1 166.43(9) . . ?
N1 Fe1 S1 84.01(9) . . ?
C1 Fe1 S1 92.32(9) . . ?
N2 Fe1 S3 82.65(9) . . ?
N1 Fe1 S3 164.05(9) . . ?
C1 Fe1 S3 89.29(10) . . ?
S1 Fe1 S3 110.09(4) . . ?
N2 Fe1 S2 88.44(9) . . ?
N1 Fe1 S2 86.11(9) . . ?
C1 Fe1 S2 176.09(10) . . ?
S1 Fe1 S2 87.63(4) . . ?
S3 Fe1 S2 87.05(4) . . ?
C29 S1 C28 101.66(17) . . ?
C29 S1 Fe1 106.29(13) . . ?
C28 S1 Fe1 98.17(11) . . ?
C30 S2 C31 102.07(19) . . ?
C30 S2 Fe1 105.47(13) . . ?
C31 S2 Fe1 103.56(13) . . ?
C33 S3 C32 98.33(19) . . ?
C33 S3 Fe1 97.44(12) . . ?
C32 S3 Fe1 103.72(13) . . ?
C2 O1 H1 109.5 . . ?
C16 N1 C27 118.8(3) . . ?
C16 N1 Fe1 127.1(2) . . ?
C27 N1 Fe1 113.5(2) . . ?
C25 N2 C26 119.0(3) . . ?
C25 N2 Fe1 127.1(2) . . ?
C26 N2 Fe1 113.7(2) . . ?
C8 N3 C3 122.6(3) . . ?
C8 N3 C4 128.1(3) . . ?
C3 N3 C4 109.3(3) . . ?
C4 C1 C2 106.5(3) . . ?
C4 C1 Fe1 128.6(3) . . ?
C2 C1 Fe1 124.9(2) . . ?
O1 C2 C3 108.4(3) . . ?
O1 C2 C9 107.0(3) . . ?
C3 C2 C9 110.1(3) . . ?
O1 C2 C1 110.8(3) . . ?
C3 C2 C1 104.0(3) . . ?
C9 C2 C1 116.4(3) . . ?
N3 C3 C5 120.1(3) . . ?
N3 C3 C2 108.9(3) . . ?
C5 C3 C2 130.9(3) . . ?
C1 C4 N3 111.0(3) . . ?
C1 C4 C10 135.6(3) . . ?
N3 C4 C10 113.0(3) . . ?
C3 C5 C6 118.6(4) . . ?
C3 C5 H5 120.7 . . ?
C6 C5 H5 120.7 . . ?
C7 C6 C5 119.9(4) . . ?
C7 C6 H6 120.0 . . ?
C5 C6 H6 120.0 . . ?
C8 C7 C6 120.1(4) . . ?
C8 C7 H7 120.0 . . ?
C6 C7 H7 120.0 . . ?
N3 C8 C7 118.6(3) . . ?
N3 C8 H8 120.7 . . ?
C7 C8 H8 120.7 . . ?
C2 C9 H9A 109.5 . . ?
C2 C9 H9B 109.5 . . ?
H9A C9 H9B 109.5 . . ?
C2 C9 H9C 109.5 . . ?
H9A C9 H9C 109.5 . . ?
H9B C9 H9C 109.5 . . ?
C11 C10 C15 119.3(3) . . ?
C11 C10 C4 119.1(3) . . ?
C15 C10 C4 121.1(3) . . ?
C10 C11 C12 119.7(4) . . ?
C10 C11 H11 120.2 . . ?
C12 C11 H11 120.2 . . ?
C13 C12 C11 120.1(4) . . ?
C13 C12 H12 120.0 . . ?
C11 C12 H12 120.0 . . ?
C14 C13 C12 120.3(4) . . ?
C14 C13 H13 119.9 . . ?
C12 C13 H13 119.9 . . ?
C13 C14 C15 120.5(5) . . ?
C13 C14 H14 119.7 . . ?
C15 C14 H14 119.7 . . ?
C14 C15 C10 120.1(4) . . ?
C14 C15 H15 120.0 . . ?
C10 C15 H15 120.0 . . ?
N1 C16 C17 120.4(3) . . ?
N1 C16 C28 114.1(3) . . ?
C17 C16 C28 125.5(3) . . ?
C18 C17 C16 120.8(3) . . ?
C18 C17 H17 119.6 . . ?
C16 C17 H17 119.6 . . ?
C17 C18 C19 119.6(3) . . ?
C17 C18 H18 120.2 . . ?
C19 C18 H18 120.2 . . ?
C27 C19 C18 116.4(3) . . ?
C27 C19 C20 116.5(3) . . ?
C18 C19 C20 127.1(3) . . ?
C21 C20 C19 121.7(3) . . ?
C21 C20 H20 119.2 . . ?
C19 C20 H20 119.2 . . ?
C20 C21 C22 122.1(3) . . ?
C20 C21 H21 119.0 . . ?
C22 C21 H21 119.0 . . ?
C26 C22 C23 115.8(3) . . ?
C26 C22 C21 116.4(3) . . ?
C23 C22 C21 127.8(3) . . ?
C24 C23 C22 120.1(3) . . ?
C24 C23 H23 120.0 . . ?
C22 C23 H23 120.0 . . ?
C23 C24 C25 120.5(4) . . ?
C23 C24 H24 119.8 . . ?
C25 C24 H24 119.8 . . ?
N2 C25 C24 120.8(3) . . ?
N2 C25 C33 114.2(3) . . ?
C24 C25 C33 125.1(3) . . ?
N2 C26 C22 123.8(3) . . ?
N2 C26 C27 114.6(3) . . ?
C22 C26 C27 121.6(3) . . ?
N1 C27 C19 124.1(3) . . ?
N1 C27 C26 114.2(3) . . ?
C19 C27 C26 121.7(3) . . ?
C16 C28 S1 111.7(2) . . ?
C16 C28 H28A 109.3 . . ?
S1 C28 H28A 109.3 . . ?
C16 C28 H28B 109.3 . . ?
S1 C28 H28B 109.3 . . ?
H28A C28 H28B 108.0 . . ?
C30 C29 S1 113.6(3) . . ?
C30 C29 H29A 108.8 . . ?
S1 C29 H29A 108.8 . . ?
C30 C29 H29B 108.8 . . ?
S1 C29 H29B 108.8 . . ?
H29A C29 H29B 107.7 . . ?
C29 C30 S2 112.0(3) . . ?
C29 C30 H30A 109.2 . . ?
S2 C30 H30A 109.2 . . ?
C29 C30 H30B 109.2 . . ?
S2 C30 H30B 109.2 . . ?
H30A C30 H30B 107.9 . . ?
C32 C31 S2 107.0(3) . . ?
C32 C31 H31A 110.3 . . ?
S2 C31 H31A 110.3 . . ?
C32 C31 H31B 110.3 . . ?
S2 C31 H31B 110.3 . . ?
H31A C31 H31B 108.6 . . ?
C31 C32 S3 109.8(3) . . ?
C31 C32 H32A 109.7 . . ?
S3 C32 H32A 109.7 . . ?
C31 C32 H32B 109.7 . . ?
S3 C32 H32B 109.7 . . ?
H32A C32 H32B 108.2 . . ?
C25 C33 S3 109.3(3) . . ?
C25 C33 H33A 109.8 . . ?
S3 C33 H33A 109.8 . . ?
C25 C33 H33B 109.8 . . ?
S3 C33 H33B 109.8 . . ?
H33A C33 H33B 108.3 . . ?
O4 S4 O3 115.9(3) . . ?
O4 S4 O2 114.3(4) . . ?
O3 S4 O2 113.8(3) . . ?
O4 S4 C34 104.2(3) . . ?
O3 S4 C34 105.0(2) . . ?
O2 S4 C34 101.6(2) . . ?
F3 C34 F1 107.7(5) . . ?
F3 C34 F2 106.9(4) . . ?
F1 C34 F2 106.7(4) . . ?
F3 C34 S4 111.8(4) . . ?
F1 C34 S4 111.2(4) . . ?
F2 C34 S4 112.2(3) . . ?
O6 S5 O7 115.9(2) . . ?
O6 S5 O5 114.6(2) . . ?
O7 S5 O5 114.02(19) . . ?
O6 S5 C35 103.9(2) . . ?
O7 S5 C35 103.5(2) . . ?
O5 S5 C35 102.6(2) . . ?
F5 C35 F4 108.8(4) . . ?
F5 C35 F6 107.2(4) . . ?
F4 C35 F6 105.9(4) . . ?
F5 C35 S5 112.0(3) . . ?
F4 C35 S5 110.5(4) . . ?
F6 C35 S5 112.3(3) . . ?

loop_
_geom_bond_atom_site_label_1
_geom_bond_atom_site_label_2
_geom_bond_distance
_geom_bond_site_symmetry_2
_geom_bond_publ_flag
Fe1 N2 1.914(3) . ?
Fe1 N1 1.920(3) . ?
Fe1 C1 2.005(3) . ?
Fe1 S1 2.2848(10) . ?
Fe1 S3 2.2921(10) . ?
Fe1 S2 2.3104(10) . ?
S1 C29 1.820(4) . ?
S1 C28 1.832(3) . ?
S2 C30 1.811(4) . ?
S2 C31 1.815(4) . ?
S3 C33 1.828(4) . ?
S3 C32 1.833(4) . ?
O1 C2 1.441(4) . ?
O1 H1 0.8400 . ?
N1 C16 1.337(4) . ?
N1 C27 1.366(4) . ?
N2 C25 1.331(4) . ?
N2 C26 1.363(4) . ?
N3 C8 1.347(5) . ?
N3 C3 1.352(4) . ?
N3 C4 1.477(4) . ?
C1 C4 1.346(5) . ?
C1 C2 1.555(5) . ?
C2 C3 1.501(5) . ?
C2 C9 1.509(5) . ?
C3 C5 1.371(5) . ?
C4 C10 1.492(5) . ?
C5 C6 1.388(5) . ?
C5 H5 0.9500 . ?
C6 C7 1.383(6) . ?
C6 H6 0.9500 . ?
C7 C8 1.378(5) . ?
C7 H7 0.9500 . ?
C8 H8 0.9500 . ?
C9 H9A 0.9800 . ?
C9 H9B 0.9800 . ?
C9 H9C 0.9800 . ?
C10 C11 1.391(5) . ?
C10 C15 1.392(5) . ?
C11 C12 1.392(6) . ?
C11 H11 0.9500 . ?
C12 C13 1.380(7) . ?
C12 H12 0.9500 . ?
C13 C14 1.364(7) . ?
C13 H13 0.9500 . ?
C14 C15 1.381(6) . ?
C14 H14 0.9500 . ?
C15 H15 0.9500 . ?
C16 C17 1.403(5) . ?
C16 C28 1.504(5) . ?
C17 C18 1.378(5) . ?
C17 H17 0.9500 . ?
C18 C19 1.406(5) . ?
C18 H18 0.9500 . ?
C19 C27 1.393(5) . ?
C19 C20 1.448(5) . ?
C20 C21 1.352(5) . ?
C20 H20 0.9500 . ?
C21 C22 1.438(5) . ?
C21 H21 0.9500 . ?
C22 C26 1.402(5) . ?
C22 C23 1.409(5) . ?
C23 C24 1.371(5) . ?
C23 H23 0.9500 . ?
C24 C25 1.401(5) . ?
C24 H24 0.9500 . ?
C25 C33 1.503(5) . ?
C26 C27 1.408(5) . ?
C28 H28A 0.9900 . ?
C28 H28B 0.9900 . ?
C29 C30 1.517(5) . ?
C29 H29A 0.9900 . ?
C29 H29B 0.9900 . ?
C30 H30A 0.9900 . ?
C30 H30B 0.9900 . ?
C31 C32 1.511(6) . ?
C31 H31A 0.9900 . ?
C31 H31B 0.9900 . ?
C32 H32A 0.9900 . ?
C32 H32B 0.9900 . ?
C33 H33A 0.9900 . ?
C33 H33B 0.9900 . ?
S4 O4 1.393(4) . ?
S4 O3 1.420(3) . ?
S4 O2 1.434(4) . ?
S4 C34 1.811(5) . ?
F1 C34 1.309(6) . ?
F2 C34 1.324(5) . ?
F3 C34 1.299(6) . ?
S5 O6 1.430(3) . ?
S5 O7 1.435(3) . ?
S5 O5 1.437(3) . ?
S5 C35 1.815(5) . ?
F4 C35 1.321(5) . ?
F5 C35 1.317(6) . ?
F6 C35 1.331(5) . ?
